data_4309604
loop_
_publ_author_name
'Bangbo Yan'
'Michael D. Capracotta'
'Paul A. Maggard'

_publ_contact_author_address
;Department of Chemistry
North Carolina State University
Raleigh, NC 27695-8204
USA
;
_publ_contact_author_email paul_maggard@ncsu.edu
_publ_contact_author_fax 919-515-5079
_publ_contact_author_name 'Paul A. Maggard'
_publ_contact_author_phone 919-515-3616
_publ_section_title
;
Structural Origin of Chirality and Properties of a Remarkable Helically
Pillared Solid
;
_journal_name_full 'Inorganic Chemistry'
_journal_page_first 6509
_journal_page_last 6511
_journal_paper_doi 10.1021/ic050794o
_journal_volume 44
_journal_year 2005
_chemical_absolute_configuration ad
_chemical_formula_moiety 'C10 H6 Ag Cu N4 O8 Re'
_chemical_formula_sum 'C10 H6 Ag Cu N4 O8 Re'
_chemical_formula_weight 667.82
_chemical_name_systematic
;
 ?
;
_space_group_IT_number 96
_symmetry_cell_setting tetragonal
_symmetry_space_group_name_Hall 'P 4nw 2abw'
_symmetry_space_group_name_H-M 'P 43 21 2'
_atom_sites_solution_hydrogens geom
_atom_sites_solution_primary direct
_atom_sites_solution_secondary difmap
_audit_creation_method SHELXL-97
_cell_angle_alpha 90.00
_cell_angle_beta 90.00
_cell_angle_gamma 90.00
_cell_formula_units_Z 8
_cell_length_a 7.61200(10)
_cell_length_b 7.612
_cell_length_c 49.4945(9)
_cell_measurement_reflns_used 5137
_cell_measurement_temperature 293(2)
_cell_measurement_theta_max 35.3
_cell_measurement_theta_min 1.6
_cell_volume 2867.84(6)
_computing_structure_refinement 'SHELXL-97 (Sheldrick, 1997)'
_diffrn_ambient_temperature 293(2)
_diffrn_measured_fraction_theta_full 0.990
_diffrn_measured_fraction_theta_max 0.990
_diffrn_measurement_device_type 'Bruker APEX'
_diffrn_measurement_method CCD
_diffrn_radiation_monochromator graphite
_diffrn_radiation_source 'fine-focus sealed tube'
_diffrn_radiation_type MoK\a
_diffrn_radiation_wavelength 0.71073
_diffrn_reflns_av_R_equivalents 0.0658
_diffrn_reflns_av_sigmaI/netI 0.0456
_diffrn_reflns_limit_h_max 12
_diffrn_reflns_limit_h_min -11
_diffrn_reflns_limit_k_max 12
_diffrn_reflns_limit_k_min -11
_diffrn_reflns_limit_l_max 80
_diffrn_reflns_limit_l_min -65
_diffrn_reflns_number 73411
_diffrn_reflns_theta_full 35.32
_diffrn_reflns_theta_max 35.32
_diffrn_reflns_theta_min 1.65
_exptl_absorpt_coefficient_mu 11.297
_exptl_absorpt_correction_T_max 0.167
_exptl_absorpt_correction_T_min 0.148
_exptl_absorpt_correction_type empirical
_exptl_absorpt_process_details
;
Area Detector Absorption Correction. (1996)  
Siemens Industrial Automation, Inc.: Madison, WI.
;
_exptl_crystal_colour blue
_exptl_crystal_density_diffrn 3.093
_exptl_crystal_density_method 'not measured'
_exptl_crystal_description block
_exptl_crystal_F_000 2472
_exptl_crystal_size_max 0.18
_exptl_crystal_size_mid 0.17
_exptl_crystal_size_min 0.16
_refine_diff_density_max 2.559
_refine_diff_density_min -1.531
_refine_diff_density_rms 0.607
_refine_ls_abs_structure_details 'Flack H D (1983), Acta Cryst. A39, 876-881'
_refine_ls_abs_structure_Flack -0.013(5)
_refine_ls_extinction_coef 0.00383(12)
_refine_ls_extinction_expression Fc^*^=kFc[1+0.001xFc^2^\l^3^/sin(2\q)]^-1/4^
_refine_ls_extinction_method SHELXL
_refine_ls_goodness_of_fit_ref 1.074
_refine_ls_hydrogen_treatment mixed
_refine_ls_matrix_type full
_refine_ls_number_parameters 228
_refine_ls_number_reflns 6389
_refine_ls_number_restraints 0
_refine_ls_restrained_S_all 1.074
_refine_ls_R_factor_all 0.0471
_refine_ls_R_factor_gt 0.0329
_refine_ls_shift/su_max 0.004
_refine_ls_shift/su_mean 0.000
_refine_ls_structure_factor_coef Fsqd
_refine_ls_weighting_details 'calc w=1/[\s^2^(Fo^2^)+(0.0433P)^2^+0.0000P] where P=(Fo^2^+2Fc^2^)/3'
_refine_ls_weighting_scheme calc
_refine_ls_wR_factor_gt 0.0791
_refine_ls_wR_factor_ref 0.0827
_reflns_number_gt 5137
_reflns_number_total 6389
_reflns_threshold_expression >2sigma(I)
_cod_data_source_file ic050794osi20050517_122758.cif
_cod_data_source_block AgCuRe
_cod_original_cell_volume 2867.84(7)
_cod_database_code 4309604

loop_
_symmetry_equiv_pos_as_xyz
'x, y, z'
'x+1/2, -y+1/2, -z+1/4'
'-x, -y, z+1/2'
'-x+1/2, y+1/2, -z+3/4'
'y, x, -z'
'y+1/2, -x+1/2, z+1/4'
'-y+1/2, x+1/2, z+3/4'
'-y, -x, -z+1/2'

loop_
_atom_site_label
_atom_site_type_symbol
_atom_site_fract_x
_atom_site_fract_y
_atom_site_fract_z
_atom_site_U_iso_or_equiv
_atom_site_adp_type
_atom_site_occupancy
_atom_site_symmetry_multiplicity
_atom_site_calc_flag
_atom_site_refinement_flags
_atom_site_disorder_assembly
_atom_site_disorder_group
Re1 Re -0.45965(2) -0.10729(2) 0.249322(4) 0.01903(6) Uani 1 1 d . . .
O1 O -0.4710(5) -0.1486(5) 0.28337(7) 0.0331(9) Uani 1 1 d . . .
O2 O -0.6281(5) 0.0325(5) 0.23958(7) 0.0304(8) Uani 1 1 d . . .
O3 O -0.4718(6) -0.3001(5) 0.23099(8) 0.0355(9) Uani 1 1 d . . .
O4 O -0.2648(5) -0.0032(5) 0.24237(7) 0.0284(7) Uani 1 1 d . . .
Ag1 Ag 0.05349(4) -0.05349(4) 0.2500 0.02090(9) Uani 1 2 d S . .
Ag2 Ag 0.88520(5) -0.11480(5) 0.5000 0.02889(11) Uani 1 2 d S . .
Cu1 Cu 0.50368(7) -0.10567(7) 0.373834(10) 0.01941(11) Uani 1 1 d . . .
O5 O 0.7506(5) 0.3015(4) 0.40554(7) 0.0261(7) Uani 1 1 d . . .
O6 O 0.5918(5) 0.1333(4) 0.37782(6) 0.0231(7) Uani 1 1 d . . .
O7 O 0.2339(5) -0.5041(4) 0.34348(7) 0.0260(7) Uani 1 1 d . . .
O8 O 0.4114(5) -0.3437(4) 0.37005(7) 0.0241(7) Uani 1 1 d . . .
N1 N 0.3547(5) -0.0572(5) 0.34219(7) 0.0182(7) Uani 1 1 d . . .
N2 N 0.8125(5) -0.1412(5) 0.45615(7) 0.0234(8) Uani 1 1 d . . .
N3 N 0.6424(5) -0.1482(5) 0.40711(8) 0.0175(7) Uani 1 1 d . . .
N4 N 0.1496(5) -0.0509(5) 0.29618(8) 0.0220(8) Uani 1 1 d . . .
C1 C 0.1699(6) -0.1988(6) 0.31046(8) 0.0206(8) Uani 1 1 d . . .
H1 H 0.1115 -0.3026 0.3048 0.025 Uiso 1 1 calc R . .
C2 C 0.6643(6) -0.2945(6) 0.42084(8) 0.0184(8) Uani 1 1 d . . .
H2 H 0.6232 -0.4030 0.4138 0.022 Uiso 1 1 calc R . .
C3 C 0.3066(6) -0.3656(6) 0.35004(9) 0.0197(9) Uani 1 1 d . . .
C4 C 0.2747(6) -0.2038(6) 0.33347(8) 0.0174(8) Uani 1 1 d . . .
C5 C 0.3320(6) 0.0927(6) 0.32866(9) 0.0197(8) Uani 1 1 d . . .
H5 H 0.3849 0.1980 0.3350 0.024 Uiso 1 1 calc R . .
C6 C 0.2314(6) 0.0943(6) 0.30551(9) 0.0225(9) Uani 1 1 d . . .
H6 H 0.2192 0.2012 0.2958 0.027 Uiso 1 1 calc R . .
C7 C 0.7483(7) -0.2891(6) 0.44582(9) 0.0236(10) Uani 1 1 d . . .
H7 H 0.7601 -0.3948 0.4558 0.028 Uiso 1 1 calc R . .
C8 C 0.6835(6) 0.1618(6) 0.39877(9) 0.0185(9) Uani 1 1 d . . .
C9 C 0.7110(6) 0.0013(6) 0.41645(8) 0.0175(8) Uani 1 1 d . . .
C10 C 0.7976(6) 0.0039(6) 0.44096(9) 0.0228(9) Uani 1 1 d . . .
H10 H 0.8478 0.1108 0.4472 0.027 Uiso 1 1 calc R . .

loop_
_atom_site_aniso_label
_atom_site_aniso_U_11
_atom_site_aniso_U_22
_atom_site_aniso_U_33
_atom_site_aniso_U_23
_atom_site_aniso_U_13
_atom_site_aniso_U_12
Re1 0.01765(8) 0.02087(9) 0.01858(8) -0.00152(7) 0.00011(7) -0.00091(6)
O1 0.038(2) 0.039(2) 0.0214(16) 0.0011(14) 0.0017(15) 0.0052(17)
O2 0.0217(17) 0.041(2) 0.0283(17) 0.0044(16) -0.0011(13) 0.0053(15)
O3 0.041(2) 0.0266(19) 0.039(2) -0.0084(16) 0.0047(18) -0.0062(17)
O4 0.0177(16) 0.0300(19) 0.0375(18) -0.0003(14) -0.0046(14) -0.0001(14)
Ag1 0.02202(13) 0.02202(13) 0.0187(2) -0.00287(14) -0.00287(14) 0.00041(16)
Ag2 0.03558(17) 0.03558(17) 0.0155(2) 0.00509(17) -0.00509(17) -0.0034(2)
Cu1 0.0269(3) 0.0150(2) 0.0164(2) 0.00169(19) -0.0061(2) -0.0019(2)
O5 0.0350(19) 0.0196(15) 0.0237(16) 0.0001(12) -0.0020(15) -0.0066(15)
O6 0.0299(18) 0.0177(15) 0.0217(16) 0.0017(12) -0.0032(14) -0.0040(13)
O7 0.0355(19) 0.0183(16) 0.0242(16) -0.0011(12) -0.0002(15) -0.0060(15)
O8 0.0300(17) 0.0187(15) 0.0237(17) 0.0039(12) -0.0055(13) -0.0028(13)
N1 0.0196(18) 0.0180(18) 0.0170(16) -0.0016(13) 0.0013(13) 0.0000(13)
N2 0.0241(19) 0.028(2) 0.0180(17) 0.0044(14) -0.0004(14) -0.0020(16)
N3 0.0189(17) 0.0150(16) 0.0184(18) -0.0017(13) -0.0014(13) 0.0007(13)
N4 0.0226(19) 0.024(2) 0.0196(19) 0.0020(15) -0.0004(14) 0.0021(15)
C1 0.019(2) 0.023(2) 0.0190(19) -0.0036(16) -0.0005(15) -0.0027(16)
C2 0.020(2) 0.0157(19) 0.0196(19) 0.0000(15) -0.0010(15) 0.0004(16)
C3 0.024(2) 0.019(2) 0.0163(19) -0.0006(15) 0.0021(15) -0.0029(16)
C4 0.020(2) 0.0170(18) 0.0152(18) 0.0006(14) 0.0013(15) -0.0011(17)
C5 0.023(2) 0.0151(19) 0.0206(19) -0.0014(16) -0.0023(16) 0.0002(16)
C6 0.026(2) 0.0183(19) 0.023(2) -0.0006(16) -0.0053(18) 0.0024(18)
C7 0.028(2) 0.023(2) 0.020(2) 0.0066(16) -0.0036(18) -0.0013(19)
C8 0.020(2) 0.017(2) 0.018(2) 0.0007(15) 0.0005(15) 0.0027(16)
C9 0.019(2) 0.0185(19) 0.0150(17) 0.0004(14) 0.0012(14) 0.0000(16)
C10 0.028(2) 0.020(2) 0.020(2) 0.0019(16) -0.0037(17) -0.0048(19)

loop_
_atom_type_symbol
_atom_type_description
_atom_type_scat_dispersion_real
_atom_type_scat_dispersion_imag
_atom_type_scat_source
C C 0.0033 0.0016 'International Tables Vol C Tables 4.2.6.8 and 6.1.1.4'
H H 0.0000 0.0000 'International Tables Vol C Tables 4.2.6.8 and 6.1.1.4'
N N 0.0061 0.0033 'International Tables Vol C Tables 4.2.6.8 and 6.1.1.4'
O O 0.0106 0.0060 'International Tables Vol C Tables 4.2.6.8 and 6.1.1.4'
Cu Cu 0.3201 1.2651 'International Tables Vol C Tables 4.2.6.8 and 6.1.1.4'
Ag Ag -0.8971 1.1015 'International Tables Vol C Tables 4.2.6.8 and 6.1.1.4'
Re Re -1.0185 7.2310 'International Tables Vol C Tables 4.2.6.8 and 6.1.1.4'

loop_
_geom_angle_atom_site_label_1
_geom_angle_atom_site_label_2
_geom_angle_atom_site_label_3
_geom_angle
_geom_angle_site_symmetry_1
_geom_angle_site_symmetry_3
_geom_angle_publ_flag
O1 Re1 O4 108.95(19) . . ?
O1 Re1 O3 110.93(19) . . ?
O4 Re1 O3 109.46(19) . . ?
O1 Re1 O2 110.37(17) . . ?
O4 Re1 O2 107.47(18) . . ?
O3 Re1 O2 109.59(19) . . ?
Re1 O2 Ag1 119.11(19) . 1_455 ?
Re1 O4 Ag1 137.9(2) . . ?
N4 Ag1 N4 155.8(2) . 8 ?
N4 Ag1 O4 116.18(13) . . ?
N4 Ag1 O4 83.91(13) 8 . ?
N4 Ag1 O4 83.91(13) . 8 ?
N4 Ag1 O4 116.18(13) 8 8 ?
O4 Ag1 O4 73.87(17) . 8 ?
N4 Ag1 O2 83.92(13) . 8_545 ?
N4 Ag1 O2 84.33(13) 8 8_545 ?
O4 Ag1 O2 85.82(13) . 8_545 ?
O4 Ag1 O2 148.57(12) 8 8_545 ?
N4 Ag1 O2 84.33(13) . 1_655 ?
N4 Ag1 O2 83.92(13) 8 1_655 ?
O4 Ag1 O2 148.57(12) . 1_655 ?
O4 Ag1 O2 85.82(13) 8 1_655 ?
O2 Ag1 O2 121.56(17) 8_545 1_655 ?
N2 Ag2 N2 152.6(2) . 5_646 ?
O6 Cu1 O8 179.00(16) . . ?
O6 Cu1 N1 95.97(14) . . ?
O8 Cu1 N1 83.70(14) . . ?
O6 Cu1 N3 83.40(14) . . ?
O8 Cu1 N3 96.88(14) . . ?
N1 Cu1 N3 176.51(15) . . ?
C8 O6 Cu1 115.6(3) . . ?
C3 O8 Cu1 114.7(3) . . ?
C4 N1 C5 119.4(4) . . ?
C4 N1 Cu1 111.2(3) . . ?
C5 N1 Cu1 129.4(3) . . ?
C7 N2 C10 116.8(4) . . ?
C7 N2 Ag2 122.5(3) . . ?
C10 N2 Ag2 119.2(3) . . ?
C2 N3 C9 119.6(4) . . ?
C2 N3 Cu1 129.4(3) . . ?
C9 N3 Cu1 110.9(3) . . ?
C1 N4 C6 117.0(4) . . ?
C1 N4 Ag1 122.1(3) . . ?
C6 N4 Ag1 118.3(3) . . ?
N4 C1 C4 121.5(4) . . ?
N4 C1 H1 119.3 . . ?
C4 C1 H1 119.3 . . ?
N3 C2 C7 119.5(4) . . ?
N3 C2 H2 120.3 . . ?
C7 C2 H2 120.3 . . ?
O7 C3 O8 126.3(4) . . ?
O7 C3 C4 119.0(4) . . ?
O8 C3 C4 114.6(4) . . ?
N1 C4 C1 120.0(4) . . ?
N1 C4 C3 115.7(4) . . ?
C1 C4 C3 124.3(4) . . ?
N1 C5 C6 119.8(4) . . ?
N1 C5 H5 120.1 . . ?
C6 C5 H5 120.1 . . ?
N4 C6 C5 122.3(4) . . ?
N4 C6 H6 118.9 . . ?
C5 C6 H6 118.9 . . ?
N2 C7 C2 122.4(4) . . ?
N2 C7 H7 118.8 . . ?
C2 C7 H7 118.8 . . ?
O5 C8 O6 126.9(4) . . ?
O5 C8 C9 118.9(4) . . ?
O6 C8 C9 114.2(4) . . ?
N3 C9 C10 120.2(4) . . ?
N3 C9 C8 115.7(4) . . ?
C10 C9 C8 124.1(4) . . ?
N2 C10 C9 121.4(4) . . ?
N2 C10 H10 119.3 . . ?
C9 C10 H10 119.3 . . ?

loop_
_geom_bond_atom_site_label_1
_geom_bond_atom_site_label_2
_geom_bond_distance
_geom_bond_site_symmetry_2
_geom_bond_publ_flag
Re1 O1 1.717(3) . ?
Re1 O4 1.716(4) . ?
Re1 O3 1.728(4) . ?
Re1 O2 1.735(3) . ?
O2 Ag1 2.563(4) 1_455 ?
O4 Ag1 2.482(3) . ?
Ag1 N4 2.400(4) . ?
Ag1 N4 2.400(4) 8 ?
Ag1 O4 2.482(3) 8 ?
Ag1 O2 2.563(4) 8_545 ?
Ag1 O2 2.563(4) 1_655 ?
Ag2 N2 2.249(4) . ?
Ag2 N2 2.249(4) 5_646 ?
Cu1 O6 1.949(3) . ?
Cu1 O8 1.952(3) . ?
Cu1 N1 1.968(4) . ?
Cu1 N3 1.983(4) . ?
O5 C8 1.226(6) . ?
O6 C8 1.269(5) . ?
O7 C3 1.235(5) . ?
O8 C3 1.282(5) . ?
N1 C4 1.343(6) . ?
N1 C5 1.335(6) . ?
N2 C7 1.329(6) . ?
N2 C10 1.341(6) . ?
N3 C2 1.315(5) . ?
N3 C9 1.335(6) . ?
N4 C1 1.339(6) . ?
N4 C6 1.350(6) . ?
C1 C4 1.391(6) . ?
C1 H1 0.9500 . ?
C2 C7 1.392(6) . ?
C2 H2 0.9500 . ?
C3 C4 1.499(6) . ?
C5 C6 1.378(6) . ?
C5 H5 0.9500 . ?
C6 H6 0.9500 . ?
C7 H7 0.9500 . ?
C8 C9 1.517(6) . ?
C9 C10 1.381(6) . ?
C10 H10 0.9500 . ?
